data_1577174
loop_
_publ_author_name
'Paikar, Arpan'
'Thai, Phong'
'Figgins, Matthew T.'
'Mandal, Bodhisattwa'
'Lekas, Matthew'
'Reibenspies, Joseph'
'Trieste, Gerard Van'
'Powers, David Charles'

_publ_section_title
;
 Synthesis, Characterization, and Imidogen Photochemistry of a Hydrazoic
 Acid Adduct of Rh2
;
_journal_name_full 'Chemical Science'
_journal_paper_doi 10.1039/D6SC02258H
_journal_year 2026
_chemical_formula_moiety '2(C23 H24 F3 N2.107 O4 Rh), 0.934(N2)'
_chemical_formula_sum 'C47 H51 Cl2 F6 N6 O8 Rh2'
_chemical_formula_weight 1218.66
_space_group_crystal_system triclinic
_space_group_IT_number 2
_space_group_name_Hall '-P 1'
_space_group_name_H-M_alt 'P -1'
_atom_sites_solution_hydrogens geom
_audit_creation_date 2026-02-05
_audit_creation_method
;
Olex2 1.5
(compiled 2025.07.13 svn.rb7424aed for OlexSys, GUI svn.r7314)
;
_audit_update_record
;
2026-02-12 deposited with the CCDC.	2026-04-28 downloaded from the CCDC.
;
_cell_angle_alpha 89.822(2)
_cell_angle_beta 83.587(2)
_cell_angle_gamma 70.620(2)
_cell_formula_units_Z 2
_cell_length_a 11.5718(3)
_cell_length_b 14.6728(3)
_cell_length_c 16.2451(3)
_cell_measurement_reflns_used 24379
_cell_measurement_temperature 100.00(10)
_cell_measurement_theta_max 78.8350
_cell_measurement_theta_min 2.7260
_cell_volume 2584.00(10)
_computing_cell_refinement
;
'CrysAlisPro 1.171.43.92a (Rigaku OD, 2023)
;
_computing_data_collection
;
'CrysAlisPro system (CCD 43.92a 64-bit (release 05-10-2023))'
;
_computing_data_reduction
;
'CrysAlisPro 1.171.43.92a (Rigaku OD, 2023)
;
_computing_molecular_graphics 'Olex2 1.5 (Dolomanov et al., 2009)'
_computing_publication_material 'Olex2 1.5 (Dolomanov et al., 2009)'
_computing_structure_refinement 'SHELXL 2018/3 (Sheldrick, 2015)'
_computing_structure_solution 'SHELXT 2018/2 (Sheldrick, 2018)'
_diffrn_ambient_temperature 100.15
_diffrn_detector_area_resol_mean 10.00
_diffrn_detector_type HyPix
_diffrn_measured_fraction_theta_full 0.999
_diffrn_measured_fraction_theta_max 0.974
_diffrn_measurement_details
;
List of Runs (angles in degrees, time in seconds):

  # Type    Start    End  Width  t~exp~   \w     \q     \k     \f   Frames
#--------------------------------------------------------------------------
  1  \w    -26.00  12.00   0.50    0.20    --   47.53 -19.00 -30.00   76
  2  \w    -23.00  12.00   0.50    0.20    --   47.53 -19.00 -90.00   70
  3  \w    -26.00  11.00   0.50    0.20    --   47.53 -19.00-120.00   74
  4  \w    -25.00  11.00   0.50    0.20    --   47.53 -19.00-150.00   72
  5  \w    -26.00   7.00   0.50    0.20    --   47.53 -19.00-180.00   66
  6  \w     55.00 106.00   0.50    0.80    --  113.25 -95.00 -60.00  102
  7  \w     42.00 106.00   0.50    0.80    --  113.25-125.00 -60.00  128
  8  \w     76.00 116.00   0.50    0.20    --   47.53-158.00   7.00   80
  9  \w     72.00  97.00   0.50    0.80    --  113.25-125.00 120.00   50
 10  \w     47.00  73.00   0.50    0.80    --  113.25-125.00 150.00   52
 11  \w     42.00  67.00   0.50    0.80    --  113.25-125.00 120.00   50
 12  \w     42.00 108.00   0.50    0.80    --  113.25-125.00  60.00  132
 13  \w     70.00 102.00   0.50    0.80    --  113.25-119.00 161.00   64
 14  \w     31.00  76.00   0.50    0.20    --   47.53-119.00 161.00   90
 15  \w     45.00 106.00   0.50    0.80    --  113.25 -95.00  90.00  122
 16  \w     62.00 111.00   0.50    0.80    --  113.25-125.00  30.00   98
 17  \w    108.00 135.00   0.50    0.80    --  113.25-158.00   7.00   54
 18  \w     81.00 106.00   0.50    0.80    --  113.25 -95.00 -30.00   50
 19  \w     70.00 106.00   0.50    0.80    --  113.25 -95.00-180.00   72
 20  \w     80.00 106.00   0.50    0.80    --  113.25 -95.00-150.00   52
 21  \w     43.00  84.00   0.50    0.80    --  113.25 -95.00-120.00   82
 22  \w     43.00  69.00   0.50    0.80    --  113.25-125.00 -90.00   52
 23  \w     42.00  67.00   0.50    0.80    --  113.25 -95.00 -30.00   50
 24  \w     52.00 106.00   0.50    0.80    --  113.25 -95.00  60.00  108
 25  \w     48.00 105.00   0.50    0.80    --  113.25 -95.00 150.00  114
 26  \w     45.00  71.00   0.50    0.80    --  113.25 -61.00 150.00   52
 27  \w     44.00  70.00   0.50    0.80    --  113.25 -61.00  30.00   52
 28  \w     42.00  74.00   0.50    0.80    --  113.25 -61.00 -30.00   64
 29  \w     46.00  71.00   0.50    0.80    --  113.25 -61.00 -60.00   50
 30  \w     47.00  73.00   0.50    0.80    --  113.25 -61.00 -90.00   52
 31  \w     47.00  72.00   0.50    0.80    --  113.25 -61.00-150.00   50
 32  \w     42.00  67.00   0.50    0.80    --  113.25 -61.00-180.00   50
 33  \w    150.00 176.00   0.50    0.80    --  113.25  15.00-150.00   52
 34  \w    148.00 175.00   0.50    0.80    --  113.25  45.00-180.00   54
 35  \w    111.00 177.00   0.50    0.80    --  113.25  77.00 -60.00  132
 36  \w    105.00 136.00   0.50    0.80    --  113.25  45.00-180.00   62
 37  \w    125.00 177.00   0.50    0.80    --  113.25  77.00 -30.00  104
 38  \w    106.00 167.00   0.50    0.80    --  113.25  61.00  30.00  122
 39  \w    110.00 149.00   0.50    0.80    --  113.25  77.00  60.00   78
 40  \w    127.00 170.00   0.50    0.80    --  113.25  30.00 150.00   86
 41  \w    101.00 176.00   0.50    0.80    --  113.25  15.00 -60.00  150
 42  \w    114.00 143.00   0.50    0.80    --  113.25  15.00-150.00   58
 43  \w     99.00 154.00   0.50    0.80    --  113.25 119.00-113.00  110
 44  \w     73.00 130.00   0.50    0.80    --  113.25 158.00  40.00  114
 45  \w     73.00  99.00   0.50    0.20    --   47.53 158.00  40.00   52
 46  \w    -10.00  24.00   0.50    0.20    --  -47.53  19.00 150.00   68
 47  \w    -11.00  25.00   0.50    0.20    --  -47.53  19.00-150.00   72
 48  \w    -12.00  27.00   0.50    0.20    --  -47.53  19.00-180.00   78
 49  \w    -68.00 -43.00   0.50    0.80    --  -91.75 119.00-113.00   50
 50  \w    -83.00 -44.00   0.50    0.20    --  -47.53 119.00-113.00   78
 51  \w    -95.00 -70.00   0.50    0.20    --  -47.53 158.00  40.00   50
 52  \w    -94.00 -69.00   0.50    0.80    --  -91.75 158.00  40.00   50
 53  \w    -49.00 -24.00   0.50    0.80    --  -91.75  45.00  90.00   50
 54  \w    -48.00 -20.00   0.50    0.80    --  -91.75  45.00   0.00   56
 55  \w    -49.00 -21.00   0.50    0.80    --  -91.75  45.00-180.00   56
 56  \w   -143.00-116.00   0.50    0.80    --  -91.75 -61.00 -90.00   54
 57  \w   -135.00-109.00   0.50    0.80    --  -91.75 -61.00-120.00   52
 58  \w   -117.00 -36.00   0.50    0.20    --  -47.53 -38.00  30.00  162
 59  \w   -144.00-119.00   0.50    0.80    --  -91.75-119.00 161.00   50
 60  \w   -118.00 -70.00   0.50    0.20    --  -47.53-158.00   7.00   96
 61  \w    -97.00 -70.00   0.50    0.80    --  -91.75-158.00   7.00   54
;
_diffrn_measurement_device 'four-circle diffractometer'
_diffrn_measurement_device_type 'XtaLAB Synergy, Dualflex, HyPix'
_diffrn_measurement_method '\w scans'
_diffrn_measurement_specimen_support 'Mitegen 50um'
_diffrn_radiation_type CuK\a
_diffrn_radiation_wavelength 1.54184
_diffrn_reflns_av_R_equivalents 0.0366
_diffrn_reflns_av_unetI/netI 0.0310
_diffrn_reflns_Laue_measured_fraction_full 0.999
_diffrn_reflns_Laue_measured_fraction_max 0.974
_diffrn_reflns_limit_h_max 14
_diffrn_reflns_limit_h_min -14
_diffrn_reflns_limit_k_max 17
_diffrn_reflns_limit_k_min -18
_diffrn_reflns_limit_l_max 20
_diffrn_reflns_limit_l_min -20
_diffrn_reflns_number 40204
_diffrn_reflns_point_group_measured_fraction_full 0.999
_diffrn_reflns_point_group_measured_fraction_max 0.974
_diffrn_reflns_theta_full 67.684
_diffrn_reflns_theta_max 79.923
_diffrn_reflns_theta_min 2.739
_exptl_absorpt_coefficient_mu 6.795
_exptl_absorpt_correction_T_max 1.00000
_exptl_absorpt_correction_T_min 0.59564
_exptl_absorpt_correction_type multi-scan
_exptl_absorpt_process_details
;
CrysAlisPro 1.171.44.128a (Rigaku Oxford Diffraction, 2025)
Empirical absorption correction using spherical harmonics,
implemented in SCALE3 ABSPACK scaling algorithm.
;
_exptl_crystal_colour colourless
_exptl_crystal_colour_primary colourless
_exptl_crystal_density_diffrn 1.566
_exptl_crystal_description block
_exptl_crystal_F_000 1234
_exptl_crystal_size_max 0.3
_exptl_crystal_size_mid 0.3
_exptl_crystal_size_min 0.3
_refine_diff_density_max 1.848
_refine_diff_density_min -1.631
_refine_diff_density_rms 0.107
_refine_ls_extinction_method none
_refine_ls_goodness_of_fit_ref 1.097
_refine_ls_hydrogen_treatment constr
_refine_ls_matrix_type full
_refine_ls_number_parameters 675
_refine_ls_number_reflns 10984
_refine_ls_number_restraints 579
_refine_ls_restrained_S_all 1.085
_refine_ls_R_factor_all 0.0540
_refine_ls_R_factor_gt 0.0477
_refine_ls_shift/su_max 0.001
_refine_ls_shift/su_mean 0.000
_refine_ls_structure_factor_coef Fsqd
_refine_ls_weighting_details 'w=1/[\s^2^(Fo^2^)+(0.0812P)^2^+2.7407P] where P=(Fo^2^+2Fc^2^)/3'
_refine_ls_weighting_scheme calc
_refine_ls_wR_factor_gt 0.1348
_refine_ls_wR_factor_ref 0.1423
_reflns_Friedel_coverage 0.000
_reflns_number_gt 9171
_reflns_number_total 10984
_reflns_threshold_expression 'I > 2\s(I)'
_cod_data_source_file d6sc02258h2.cif
_cod_data_source_block cryst_8c
_cod_database_code 1577174
_shelx_shelxl_version_number 2018/3
_chemical_oxdiff_formula RhCHONFCl
_shelx_space_group_comment
;
The symmetry employed for this shelxl refinement is uniquely defined
by the following loop, which should always be used as a source of
symmetry information in preference to the above space-group names.
They are only intended as comments.
;
_diffrn_oxdiff_measurement_exp_name 'BM_1_102_try6_light 32 min.par'
_olex2_refinement_description
;
1. Fixed Uiso
 At 1.2 times of:
  All C(H) groups, All C(H,H) groups
 At 1.5 times of:
  All C(H,H,H) groups
2. Shared sites
{C7, C7}
3. Restrained distances
 N2N-N1N = N4N-N3N
 1.12 with sigma of 0.01
 N1B'-C1B
 1.28 with sigma of 0.02
 N1B'-N1B
 0.8 with sigma of 0.02
 N1A'-C1A
 1.28 with sigma of 0.001
 N1A'-N1A
 0.8 with sigma of 0.02
 N2B-N1B \\sim N3B-N2B \\sim N2A-N1A \\sim N3A-N2A
 with sigma of 0.02
4. Rigid bond restraints
 F1_1, F2_1, F3_1, C7_1
 F1_2, F2_2, F3_2, C7_2
 with sigma for 1-2 distances of 0.01 and sigma for 1-3 distances of 0.01
 N1A, N2A, N3A
 with sigma for 1-2 distances of 0.01 and sigma for 1-3 distances of 0.01
5. Uiso/Uaniso restraints and constraints
F1_1 \\sim F2_1 \\sim F3_1 \\sim C7_1 \\sim F1_2 \\sim F2_2 \\sim F3_2 \\sim
C7_2: within 2A with sigma of 0.04 and sigma for terminal atoms of 0.08 within
2A
All non-hydrogen atoms have similar U: within 1.7A with sigma of 0.04 and sigma
for terminal atoms of 0.08 within 1.7A
Uanis(C7_1) = Uanis(C7_2)
6. Same fragment restrains
{F1_2, F2_2, F3_2, C7_2}
as
{F1_1, F2_1, F3_1, C7_1} sigma for 1-2: 0.02 1-3: 0.04
7. Others
 Sof(N1A')=Sof(N1N)=Sof(N2N)=1-FVAR(1)
 Sof(N1A)=Sof(N2A)=Sof(N3A)=FVAR(1)
 Sof(N1B')=Sof(N3N)=Sof(N4N)=1-FVAR(2)
 Sof(N1B)=Sof(N2B)=Sof(N3B)=FVAR(2)
 Sof(F1)=Sof(F2)=Sof(F3)=Sof(C7)=1-FVAR(3)
 Sof(F1)=Sof(F2)=Sof(F3)=Sof(C7)=FVAR(3)
8.a Secondary CH2 refined with riding coordinates:
 C12A(H12C,H12D), C19A(H19C,H19D), C12B(H12A,H12B), C19B(H19A,H19B)
8.b Aromatic/amide H refined with riding coordinates:
 C2A(H2A), C3A(H3A), C5A(H5A), C6A(H6A), C14A(H14A), C15A(H15A), C16A(H16A),
 C18A(H18A), C2B(H2B), C3B(H3B), C5B(H5B), C6B(H6B), C14B(H14B), C15B(H15B),
 C16B(H16B), C18B(H18B)
8.c Idealised Me refined as rotating group:
 C10A(H10D,H10E,H10F), C11A(H11D,H11E,H11F), C21A(H21D,H21E,H21F), C22A(H22D,
 H22E,H22F), C10B(H10A,H10B,H10C), C11B(H11A,H11B,H11C), C21B(H21A,H21B,H21C),
 C22B(H22A,H22B,H22C)
;
_olex2_diffrn_ambient_temperature_device 'Oxford Cryosystems'
_olex2_submission_special_instructions 'No special instructions were received'
_oxdiff_exptl_absorpt_empirical_details
;
Empirical correction (ABSPACK) includes:
- Absorption correction using spherical harmonics
- Frame scaling
;
_oxdiff_exptl_absorpt_empirical_full_max 1.812
_oxdiff_exptl_absorpt_empirical_full_min 0.623

loop_
_space_group_symop_operation_xyz
'x, y, z'
'-x, -y, -z'

loop_
_atom_site_label
_atom_site_type_symbol
_atom_site_fract_x
_atom_site_fract_y
_atom_site_fract_z
_atom_site_U_iso_or_equiv
_atom_site_adp_type
_atom_site_occupancy
_atom_site_site_symmetry_order
_atom_site_calc_flag
_atom_site_refinement_flags_posn
_atom_site_refinement_flags_adp
_atom_site_refinement_flags_occupancy
_atom_site_disorder_assembly
_atom_site_disorder_group
Rh1A Rh 0.49955(2) 0.58046(2) -0.01462(2) 0.02709(8) Uani 1 1 d . . . . .
F1A F 0.0493(4) 1.0954(2) 0.0868(2) 0.0970(14) Uani 1 1 d . U . . .
F2A F 0.0762(3) 1.12564(19) -0.04043(18) 0.0622(7) Uani 1 1 d . U . . .
F3A F 0.1859(3) 1.1600(2) 0.0430(3) 0.0920(12) Uani 1 1 d . U . . .
O1A O 0.6555(2) 0.55263(15) 0.04077(15) 0.0319(5) Uani 1 1 d . U . . .
O2A O 0.6587(2) 0.40084(14) 0.06785(14) 0.0317(4) Uani 1 1 d . U . . .
O3A O 0.3932(2) 0.62144(15) 0.09694(14) 0.0323(5) Uani 1 1 d . U . . .
O4A O 0.3933(2) 0.47055(15) 0.12338(14) 0.0316(5) Uani 1 1 d . U . . .
N1A N 0.5049(9) 0.7240(4) -0.0401(6) 0.0300(17) Uani 0.553(9) 1 d D U P A 1
N2A N 0.6092(6) 0.7253(5) -0.0777(5) 0.062(2) Uani 0.553(9) 1 d D U P A 1
N3A N 0.7094(8) 0.7108(6) -0.1223(9) 0.099(4) Uani 0.553(9) 1 d D U P A 1
N1A' N 0.4772(9) 0.7253(4) -0.0354(9) 0.034(3) Uiso 0.447(9) 1 d D U P A 2
C1A C 0.4043(4) 0.8125(3) -0.0227(2) 0.0495(10) Uani 1 1 d D U . . .
C2A C 0.2865(4) 0.8218(3) 0.0161(3) 0.0536(10) Uani 1 1 d . U . . .
H2A H 0.266031 0.765864 0.031125 0.064 Uiso 1 1 calc R U . . .
C3A C 0.1995(4) 0.9134(3) 0.0325(2) 0.0501(9) Uani 1 1 d . U . . .
H3A H 0.106790 0.921528 0.063782 0.060 Uiso 1 1 calc R U . . .
C4A C 0.2302(4) 0.9951(3) 0.0093(2) 0.0481(9) Uani 1 1 d . U . . .
C5A C 0.3459(4) 0.9868(3) -0.0300(2) 0.0496(9) Uani 1 1 d . U . . .
H5A H 0.368323 1.052125 -0.047945 0.060 Uiso 1 1 calc R U . . .
C6A C 0.4330(4) 0.8964(3) -0.0465(2) 0.0494(9) Uani 1 1 d . U . . .
H6A H 0.512282 0.890226 -0.073882 0.059 Uiso 1 1 calc R U . . .
C7A C 0.1349(5) 1.0931(3) 0.0254(3) 0.0565(11) Uani 1 1 d . U . . .
C8A C 0.7034(3) 0.4694(2) 0.06875(19) 0.0291(6) Uani 1 1 d . U . . .
C9A C 0.8245(3) 0.4496(2) 0.1060(2) 0.0354(7) Uani 1 1 d . U . . .
C10A C 0.8701(3) 0.5357(2) 0.0951(2) 0.0387(7) Uani 1 1 d . U . . .
H10D H 0.878102 0.552308 0.029252 0.058 Uiso 1 1 calc R U . . .
H10E H 0.960652 0.518086 0.117626 0.058 Uiso 1 1 calc R U . . .
H10F H 0.804406 0.598676 0.130603 0.058 Uiso 1 1 calc R U . . .
C11A C 0.9195(3) 0.3588(2) 0.0604(3) 0.0439(8) Uani 1 1 d . U . . .
H11D H 0.885810 0.297387 0.068748 0.066 Uiso 1 1 calc R U . . .
H11E H 1.007773 0.342257 0.085943 0.066 Uiso 1 1 calc R U . . .
H11F H 0.932512 0.372288 -0.005881 0.066 Uiso 1 1 calc R U . . .
C12A C 0.8043(3) 0.4278(2) 0.1991(2) 0.0393(7) Uani 1 1 d . U . . .
H12C H 0.791278 0.356242 0.204006 0.047 Uiso 1 1 calc R U . . .
H12D H 0.888803 0.423001 0.227854 0.047 Uiso 1 1 calc R U . . .
C13A C 0.6945(3) 0.5029(2) 0.2478(2) 0.0368(7) Uani 1 1 d . U . . .
C14A C 0.7066(4) 0.5822(3) 0.2890(2) 0.0430(8) Uani 1 1 d . U . . .
H14A H 0.797927 0.590902 0.287114 0.052 Uiso 1 1 calc R U . . .
C15A C 0.6035(4) 0.6504(3) 0.3324(2) 0.0456(8) Uani 1 1 d . U . . .
H15A H 0.613075 0.712565 0.365426 0.055 Uiso 1 1 calc R U . . .
C16A C 0.4881(4) 0.6393(3) 0.3338(2) 0.0422(8) Uani 1 1 d . U . . .
H16A H 0.406029 0.694478 0.366299 0.051 Uiso 1 1 calc R U . . .
C17A C 0.4752(4) 0.5602(2) 0.2951(2) 0.0388(7) Uani 1 1 d . U . . .
C18A C 0.5792(3) 0.4920(2) 0.2522(2) 0.0362(7) Uani 1 1 d . U . . .
H18A H 0.569698 0.428414 0.221358 0.043 Uiso 1 1 calc R U . . .
C19A C 0.3503(4) 0.5467(3) 0.2947(2) 0.0407(8) Uani 1 1 d . U . . .
H19C H 0.293116 0.576344 0.354308 0.049 Uiso 1 1 calc R U . . .
H19D H 0.364577 0.468075 0.290933 0.049 Uiso 1 1 calc R U . . .
C20A C 0.2780(3) 0.5961(2) 0.2222(2) 0.0379(7) Uani 1 1 d . U . . .
C21A C 0.1641(4) 0.5645(3) 0.2222(3) 0.0511(9) Uani 1 1 d . U . . .
H21D H 0.193688 0.486255 0.209078 0.077 Uiso 1 1 calc R U . . .
H21E H 0.108197 0.602619 0.174378 0.077 Uiso 1 1 calc R U . . .
H21F H 0.108933 0.581870 0.283078 0.077 Uiso 1 1 calc R U . . .
C22A C 0.2387(4) 0.7062(2) 0.2314(2) 0.0450(8) Uani 1 1 d . U . . .
H22D H 0.188326 0.729971 0.293178 0.068 Uiso 1 1 calc R U . . .
H22E H 0.178770 0.739156 0.183987 0.068 Uiso 1 1 calc R U . . .
H22F H 0.320744 0.728478 0.223851 0.068 Uiso 1 1 calc R U . . .
C23A C 0.3612(3) 0.5607(2) 0.1410(2) 0.0316(6) Uani 1 1 d . U . . .
Rh1B Rh 0.50269(2) 0.07963(2) 0.48548(2) 0.02703(8) Uani 1 1 d . . . . .
O1B O 0.6082(2) 0.06394(16) 0.58070(14) 0.0323(5) Uani 1 1 d . U . . .
O2B O 0.6042(2) -0.08574(15) 0.60726(14) 0.0321(5) Uani 1 1 d . U . . .
O3B O 0.3465(2) 0.13489(15) 0.56517(14) 0.0309(4) Uani 1 1 d . U . . .
O4B O 0.3388(2) -0.01385(15) 0.59207(14) 0.0310(4) Uani 1 1 d . U . . .
N1B N 0.4997(8) 0.2282(6) 0.4598(5) 0.0280(17) Uani 0.512(11) 1 d D U P B 1
N2B N 0.3996(7) 0.2854(5) 0.4443(5) 0.058(2) Uani 0.512(11) 1 d D U P B 1
N3B N 0.2967(11) 0.3332(8) 0.4293(10) 0.099(4) Uani 0.512(11) 1 d D U P B 1
N1B' N 0.5282(10) 0.2132(8) 0.4648(7) 0.035(3) Uiso 0.488(11) 1 d D U P B 2
C1B C 0.6032(4) 0.2615(4) 0.4619(2) 0.0558(11) Uani 1 1 d D U . . .
C2B C 0.7206(5) 0.2072(4) 0.4811(3) 0.0580(11) Uani 1 1 d . U . . .
H2B H 0.740563 0.130707 0.496580 0.070 Uiso 1 1 calc R U . . .
C3B C 0.8114(4) 0.2485(4) 0.4808(3) 0.0576(10) Uani 1 1 d . U . . .
H3B H 0.904077 0.204884 0.495379 0.069 Uiso 1 1 calc R U . . .
C4B C 0.7864(4) 0.3454(4) 0.4622(3) 0.0519(10) Uani 1 1 d . U . . .
C5B C 0.6697(4) 0.4012(3) 0.4441(3) 0.0549(10) Uani 1 1 d . U . . .
H5B H 0.650319 0.478165 0.430279 0.066 Uiso 1 1 calc R U . . .
C6B C 0.5783(4) 0.3607(3) 0.4434(3) 0.0543(10) Uani 1 1 d . U . . .
H6B H 0.486044 0.404882 0.428460 0.065 Uiso 1 1 calc R U . . .
C8B C 0.6378(3) -0.0137(2) 0.61999(19) 0.0319(6) Uani 1 1 d . U . . .
C9B C 0.7198(3) -0.0215(3) 0.6888(2) 0.0405(7) Uani 1 1 d . U . . .
C10B C 0.7581(4) 0.0682(3) 0.6931(3) 0.0518(9) Uani 1 1 d . U . . .
H10A H 0.813219 0.073245 0.634821 0.078 Uiso 1 1 calc R U . . .
H10B H 0.813237 0.063055 0.744739 0.078 Uiso 1 1 calc R U . . .
H10C H 0.675530 0.132852 0.702734 0.078 Uiso 1 1 calc R U . . .
C11B C 0.8341(4) -0.1129(4) 0.6705(3) 0.0597(12) Uani 1 1 d . U . . .
H11A H 0.804410 -0.175594 0.661839 0.089 Uiso 1 1 calc R U . . .
H11B H 0.889392 -0.124627 0.722576 0.089 Uiso 1 1 calc R U . . .
H11C H 0.889738 -0.103707 0.613860 0.089 Uiso 1 1 calc R U . . .
C12B C 0.6467(3) -0.0336(2) 0.7720(2) 0.0397(7) Uani 1 1 d . U . . .
H12A H 0.631981 -0.104589 0.769639 0.048 Uiso 1 1 calc R U . . .
H12B H 0.703295 -0.034609 0.823081 0.048 Uiso 1 1 calc R U . . .
C13B C 0.5221(3) 0.0455(2) 0.7917(2) 0.0360(7) Uani 1 1 d . U . . .
C14B C 0.5092(4) 0.1310(2) 0.8340(2) 0.0395(8) Uani 1 1 d . U . . .
H14B H 0.591023 0.142444 0.854871 0.047 Uiso 1 1 calc R U . . .
C15B C 0.3941(4) 0.2026(2) 0.8505(2) 0.0424(8) Uani 1 1 d . U . . .
H15B H 0.384652 0.269896 0.884861 0.051 Uiso 1 1 calc R U . . .
C16B C 0.2914(4) 0.1886(2) 0.8232(2) 0.0396(7) Uani 1 1 d . U . . .
H16B H 0.200078 0.244898 0.836566 0.048 Uiso 1 1 calc R U . . .
C17B C 0.3026(3) 0.1040(2) 0.7791(2) 0.0352(7) Uani 1 1 d . U . . .
C18B C 0.4187(3) 0.0333(2) 0.76429(19) 0.0336(6) Uani 1 1 d . U . . .
H18B H 0.428614 -0.034066 0.729908 0.040 Uiso 1 1 calc R U . . .
C19B C 0.1938(3) 0.0879(2) 0.7456(2) 0.0379(7) Uani 1 1 d . U . . .
H19A H 0.108725 0.126570 0.787337 0.045 Uiso 1 1 calc R U . . .
H19B H 0.206344 0.009500 0.746655 0.045 Uiso 1 1 calc R U . . .
C20B C 0.1754(3) 0.1225(2) 0.6558(2) 0.0349(7) Uani 1 1 d . U . . .
C21B C 0.0791(3) 0.0848(3) 0.6237(3) 0.0473(9) Uani 1 1 d . U . . .
H21A H 0.110718 0.005642 0.625191 0.071 Uiso 1 1 calc R U . . .
H21B H 0.066888 0.107059 0.559811 0.071 Uiso 1 1 calc R U . . .
H21C H -0.009123 0.114791 0.663139 0.071 Uiso 1 1 calc R U . . .
C22B C 0.1329(3) 0.2330(2) 0.6536(3) 0.0432(8) Uani 1 1 d . U . . .
H22A H 0.043773 0.263682 0.691870 0.065 Uiso 1 1 calc R U . . .
H22B H 0.123232 0.255204 0.589522 0.065 Uiso 1 1 calc R U . . .
H22C H 0.201378 0.259152 0.677931 0.065 Uiso 1 1 calc R U . . .
C23B C 0.2967(3) 0.0780(2) 0.59988(19) 0.0299(6) Uani 1 1 d . U . . .
N1N N 0.8329(16) 0.6779(12) -0.2319(11) 0.117(5) Uiso 0.447(9) 1 d D U P A 2
N2N N 0.770(2) 0.6927(15) -0.1676(12) 0.140(7) Uiso 0.447(9) 1 d D U P A 2
N3N N 0.234(2) 0.3301(14) 0.4450(11) 0.138(7) Uiso 0.488(11) 1 d D U P B 2
N4N N 0.257(2) 0.3367(14) 0.3773(11) 0.141(7) Uiso 0.488(11) 1 d D U P B 2
F1_1 F 0.9045(11) 0.4069(11) 0.5387(6) 0.082(3) Uani 0.472(12) 1 d D U P C 1
F2_1 F 0.8877(12) 0.4580(11) 0.4165(8) 0.117(6) Uani 0.472(12) 1 d D U P C 1
F3_1 F 1.0069(6) 0.3182(6) 0.4442(7) 0.096(4) Uani 0.472(12) 1 d D U P C 1
C7_1 C 0.8863(5) 0.3886(4) 0.4625(3) 0.0665(12) Uani 0.472(12) 1 d D U P C 1
F1_2 F 0.9471(8) 0.3781(9) 0.3893(5) 0.098(3) Uani 0.528(12) 1 d D U P C 2
F2_2 F 0.8312(9) 0.4885(5) 0.4708(8) 0.105(3) Uani 0.528(12) 1 d D U P C 2
F3_2 F 0.9483(11) 0.3677(10) 0.5215(7) 0.113(5) Uani 0.528(12) 1 d D U P C 2
C7_2 C 0.8863(5) 0.3886(4) 0.4625(3) 0.0665(12) Uani 0.528(12) 1 d D U P C 2

loop_
_atom_site_aniso_label
_atom_site_aniso_U_11
_atom_site_aniso_U_22
_atom_site_aniso_U_33
_atom_site_aniso_U_23
_atom_site_aniso_U_13
_atom_site_aniso_U_12
Rh1A 0.03071(14) 0.01575(13) 0.03251(14) -0.00513(9) 0.00119(10) -0.00621(10)
F1A 0.107(3) 0.0583(17) 0.0708(19) 0.0099(14) 0.0385(18) 0.0292(17)
F2A 0.0592(15) 0.0467(13) 0.0650(16) 0.0099(12) -0.0101(12) 0.0043(11)
F3A 0.088(2) 0.0431(15) 0.129(3) -0.0277(17) -0.030(2) 0.0049(15)
O1A 0.0340(11) 0.0202(10) 0.0406(12) -0.0034(8) -0.0026(9) -0.0083(8)
O2A 0.0342(11) 0.0197(9) 0.0399(12) -0.0032(8) -0.0028(9) -0.0076(8)
O3A 0.0374(11) 0.0196(9) 0.0342(11) -0.0071(8) 0.0058(9) -0.0049(8)
O4A 0.0355(11) 0.0227(10) 0.0336(11) -0.0050(8) 0.0071(9) -0.0093(9)
N1A 0.026(3) 0.021(3) 0.036(4) -0.0026(18) -0.002(3) 0.002(2)
N2A 0.065(4) 0.037(3) 0.078(5) -0.003(3) 0.002(3) -0.012(3)
N3A 0.052(4) 0.042(4) 0.201(12) -0.026(5) 0.010(5) -0.021(3)
C1A 0.054(2) 0.045(2) 0.0325(17) -0.0074(15) -0.0081(15) 0.0080(17)
C2A 0.069(3) 0.0379(19) 0.043(2) -0.0004(15) -0.0114(19) -0.0005(18)
C3A 0.051(2) 0.043(2) 0.044(2) -0.0040(16) -0.0059(16) 0.0005(17)
C4A 0.058(2) 0.0352(18) 0.0393(19) -0.0025(14) -0.0091(17) 0.0014(17)
C5A 0.059(2) 0.0419(19) 0.0375(18) -0.0026(15) -0.0041(16) -0.0040(17)
C6A 0.055(2) 0.045(2) 0.0364(18) -0.0031(15) -0.0051(16) -0.0006(17)
C7A 0.066(3) 0.038(2) 0.052(2) -0.0034(17) -0.005(2) -0.0006(19)
C8A 0.0309(14) 0.0211(13) 0.0329(15) -0.0066(11) 0.0038(11) -0.0078(11)
C9A 0.0342(15) 0.0237(14) 0.0452(18) -0.0054(12) 0.0000(13) -0.0071(12)
C10A 0.0389(17) 0.0300(15) 0.0486(19) -0.0013(13) -0.0043(14) -0.0135(13)
C11A 0.0336(16) 0.0301(16) 0.061(2) -0.0095(15) 0.0012(15) -0.0033(13)
C12A 0.0455(19) 0.0286(16) 0.0425(18) 0.0029(13) -0.0085(15) -0.0096(14)
C13A 0.0483(19) 0.0267(15) 0.0337(16) 0.0036(12) -0.0045(14) -0.0105(14)
C14A 0.055(2) 0.0362(17) 0.0418(18) -0.0003(14) -0.0059(16) -0.0198(16)
C15A 0.062(2) 0.0407(18) 0.0365(18) -0.0057(14) -0.0010(16) -0.0214(17)
C16A 0.055(2) 0.0293(16) 0.0400(18) -0.0035(13) 0.0029(15) -0.0133(15)
C17A 0.049(2) 0.0295(16) 0.0378(17) 0.0010(13) 0.0057(15) -0.0168(14)
C18A 0.0503(19) 0.0279(15) 0.0307(15) 0.0020(12) -0.0017(13) -0.0144(14)
C19A 0.0488(19) 0.0351(17) 0.0366(17) -0.0035(13) 0.0070(14) -0.0156(15)
C20A 0.0383(17) 0.0318(16) 0.0398(17) -0.0091(13) 0.0078(14) -0.0107(13)
C21A 0.0395(19) 0.055(2) 0.056(2) -0.0134(18) 0.0128(17) -0.0179(17)
C22A 0.048(2) 0.0316(17) 0.0436(19) -0.0119(14) 0.0078(15) -0.0016(15)
C23A 0.0346(15) 0.0243(14) 0.0340(15) -0.0050(11) 0.0010(12) -0.0086(12)
Rh1B 0.03009(14) 0.02056(14) 0.02927(14) -0.00344(9) -0.00102(10) -0.00764(10)
O1B 0.0383(12) 0.0298(11) 0.0306(11) -0.0029(8) -0.0058(9) -0.0132(9)
O2B 0.0381(12) 0.0268(10) 0.0302(11) -0.0006(8) -0.0069(9) -0.0084(9)
O3B 0.0307(11) 0.0245(10) 0.0349(11) -0.0049(8) 0.0011(9) -0.0073(8)
O4B 0.0327(11) 0.0235(10) 0.0339(11) -0.0030(8) 0.0020(9) -0.0074(8)
N1B 0.018(3) 0.039(4) 0.029(3) 0.010(2) -0.012(3) -0.009(3)
N2B 0.066(5) 0.041(4) 0.075(5) 0.010(3) -0.018(4) -0.025(3)
N3B 0.076(7) 0.089(7) 0.155(12) 0.049(7) -0.034(7) -0.054(6)
C1B 0.054(2) 0.089(3) 0.0317(18) 0.0016(19) -0.0011(16) -0.035(2)
C2B 0.069(3) 0.071(3) 0.043(2) 0.0090(19) -0.0043(19) -0.036(2)
C3B 0.056(2) 0.074(3) 0.048(2) 0.011(2) -0.0086(19) -0.029(2)
C4B 0.058(2) 0.065(3) 0.042(2) 0.0107(18) -0.0091(18) -0.032(2)
C5B 0.067(3) 0.062(3) 0.041(2) 0.0075(18) -0.0047(18) -0.029(2)
C6B 0.060(2) 0.069(3) 0.0386(19) 0.0047(18) -0.0038(17) -0.027(2)
C8B 0.0335(15) 0.0311(15) 0.0271(14) -0.0050(11) -0.0003(12) -0.0066(12)
C9B 0.0379(17) 0.0436(18) 0.0381(17) -0.0037(14) -0.0084(14) -0.0096(15)
C10B 0.055(2) 0.071(3) 0.043(2) -0.0017(18) -0.0115(17) -0.038(2)
C11B 0.039(2) 0.072(3) 0.054(2) -0.013(2) -0.0122(17) 0.0037(19)
C12B 0.0471(19) 0.0336(16) 0.0366(17) 0.0035(13) -0.0101(14) -0.0094(15)
C13B 0.0470(19) 0.0261(15) 0.0345(16) 0.0026(12) -0.0061(14) -0.0112(14)
C14B 0.053(2) 0.0288(16) 0.0375(17) -0.0004(13) -0.0020(15) -0.0152(15)
C15B 0.059(2) 0.0285(16) 0.0385(17) -0.0053(13) -0.0047(15) -0.0135(15)
C16B 0.0511(19) 0.0259(15) 0.0384(17) -0.0046(12) -0.0005(14) -0.0097(14)
C17B 0.0477(18) 0.0275(15) 0.0309(15) -0.0011(12) 0.0017(13) -0.0152(13)
C18B 0.0443(17) 0.0254(14) 0.0283(14) 0.0005(11) -0.0002(13) -0.0094(13)
C19B 0.0407(18) 0.0329(16) 0.0384(17) -0.0042(13) 0.0066(14) -0.0135(14)
C20B 0.0320(15) 0.0291(15) 0.0412(17) -0.0037(12) 0.0018(13) -0.0089(12)
C21B 0.0314(17) 0.049(2) 0.058(2) -0.0082(17) 0.0011(15) -0.0115(15)
C22B 0.0349(17) 0.0290(16) 0.056(2) -0.0014(14) 0.0045(15) -0.0004(13)
C23B 0.0304(14) 0.0242(14) 0.0331(15) -0.0019(11) -0.0039(12) -0.0065(11)
F1_1 0.069(6) 0.128(9) 0.067(4) -0.011(5) -0.005(4) -0.056(6)
F2_1 0.121(9) 0.156(10) 0.135(10) 0.110(10) -0.075(8) -0.109(8)
F3_1 0.052(4) 0.092(5) 0.147(9) -0.039(5) 0.026(4) -0.038(3)
C7_1 0.073(3) 0.084(3) 0.056(3) 0.014(2) -0.011(2) -0.043(3)
F1_2 0.085(5) 0.149(8) 0.092(5) 0.027(5) -0.008(4) -0.083(6)
F2_2 0.103(6) 0.080(4) 0.164(9) 0.028(5) -0.044(6) -0.065(4)
F3_2 0.091(9) 0.166(12) 0.130(8) 0.104(9) -0.075(7) -0.085(8)
C7_2 0.073(3) 0.084(3) 0.056(3) 0.014(2) -0.011(2) -0.043(3)

loop_
_atom_type_symbol
_atom_type_description
_atom_type_scat_dispersion_real
_atom_type_scat_dispersion_imag
_atom_type_scat_source
C C 0.0181 0.0091 'International Tables Vol C Tables 4.2.6.8 and 6.1.1.4'
H H 0.0000 0.0000 'International Tables Vol C Tables 4.2.6.8 and 6.1.1.4'
Cl Cl 0.3639 0.7018 'International Tables Vol C Tables 4.2.6.8 and 6.1.1.4'
F F 0.0727 0.0534 'International Tables Vol C Tables 4.2.6.8 and 6.1.1.4'
N N 0.0311 0.0180 'International Tables Vol C Tables 4.2.6.8 and 6.1.1.4'
O O 0.0492 0.0322 'International Tables Vol C Tables 4.2.6.8 and 6.1.1.4'
Rh Rh 0.0927 3.6045 'International Tables Vol C Tables 4.2.6.8 and 6.1.1.4'

loop_
_geom_angle_atom_site_label_1
_geom_angle_atom_site_label_2
_geom_angle_atom_site_label_3
_geom_angle
_geom_angle_site_symmetry_1
_geom_angle_site_symmetry_3
_geom_angle_publ_flag
O1A Rh1A Rh1A 89.01(6) . 2_665 ?
O1A Rh1A O2A 175.87(8) . 2_665 ?
O1A Rh1A O3A 90.94(10) . . ?
O1A Rh1A O4A 88.53(9) . 2_665 ?
O1A Rh1A N1A 89.2(3) . . ?
O1A Rh1A N1A' 95.7(4) . . ?
O2A Rh1A Rh1A 86.89(6) 2_665 2_665 ?
O2A Rh1A N1A 94.9(3) 2_665 . ?
O2A Rh1A N1A' 88.4(4) 2_665 . ?
O3A Rh1A Rh1A 86.28(6) . 2_665 ?
O3A Rh1A O2A 88.33(9) . 2_665 ?
O3A Rh1A N1A 94.2(2) . . ?
O3A Rh1A N1A' 89.1(4) . . ?
O4A Rh1A Rh1A 89.50(6) 2_665 2_665 ?
O4A Rh1A O2A 91.91(9) 2_665 2_665 ?
O4A Rh1A O3A 175.75(8) 2_665 . ?
O4A Rh1A N1A 90.0(2) 2_665 . ?
O4A Rh1A N1A' 95.2(4) 2_665 . ?
N1A Rh1A Rh1A 178.2(3) . 2_665 ?
C8A O1A Rh1A 119.0(2) . . ?
C8A O2A Rh1A 119.9(2) . 2_665 ?
C23A O3A Rh1A 120.96(18) . . ?
C23A O4A Rh1A 118.0(2) . 2_665 ?
N2A N1A Rh1A 114.1(5) . . ?
N2A N1A C1A 119.9(7) . . ?
C1A N1A Rh1A 125.9(6) . . ?
N3A N2A N1A 167.6(8) . . ?
C1A N1A' Rh1A 145.1(9) . . ?
N1A' C1A C2A 114.7(7) . . ?
N1A' C1A C6A 125.5(7) . . ?
C2A C1A N1A 126.1(6) . . ?
C2A C1A C6A 119.7(3) . . ?
C6A C1A N1A 114.2(5) . . ?
C1A C2A H2A 120.2 . . ?
C3A C2A C1A 119.5(4) . . ?
C3A C2A H2A 120.2 . . ?
C2A C3A H3A 120.1 . . ?
C2A C3A C4A 119.7(4) . . ?
C4A C3A H3A 120.1 . . ?
C3A C4A C7A 119.2(4) . . ?
C5A C4A C3A 121.3(4) . . ?
C5A C4A C7A 119.5(4) . . ?
C4A C5A H5A 120.2 . . ?
C6A C5A C4A 119.5(4) . . ?
C6A C5A H5A 120.2 . . ?
C1A C6A H6A 119.9 . . ?
C5A C6A C1A 120.2(4) . . ?
C5A C6A H6A 119.9 . . ?
F1A C7A F2A 106.5(4) . . ?
F1A C7A F3A 107.9(4) . . ?
F1A C7A C4A 113.0(4) . . ?
F2A C7A F3A 104.8(4) . . ?
F2A C7A C4A 112.5(4) . . ?
F3A C7A C4A 111.6(4) . . ?
O1A C8A O2A 125.1(3) . . ?
O1A C8A C9A 117.4(3) . . ?
O2A C8A C9A 117.4(3) . . ?
C8A C9A C11A 107.6(3) . . ?
C8A C9A C12A 109.1(3) . . ?
C10A C9A C8A 110.4(3) . . ?
C10A C9A C11A 110.1(3) . . ?
C10A C9A C12A 111.0(3) . . ?
C11A C9A C12A 108.6(3) . . ?
C9A C10A H10D 109.5 . . ?
C9A C10A H10E 109.5 . . ?
C9A C10A H10F 109.5 . . ?
H10D C10A H10E 109.5 . . ?
H10D C10A H10F 109.5 . . ?
H10E C10A H10F 109.5 . . ?
C9A C11A H11D 109.5 . . ?
C9A C11A H11E 109.5 . . ?
C9A C11A H11F 109.5 . . ?
H11D C11A H11E 109.5 . . ?
H11D C11A H11F 109.5 . . ?
H11E C11A H11F 109.5 . . ?
C9A C12A H12C 108.7 . . ?
C9A C12A H12D 108.7 . . ?
H12C C12A H12D 107.6 . . ?
C13A C12A C9A 114.0(3) . . ?
C13A C12A H12C 108.7 . . ?
C13A C12A H12D 108.7 . . ?
C14A C13A C12A 121.7(3) . . ?
C18A C13A C12A 119.1(3) . . ?
C18A C13A C14A 119.2(3) . . ?
C13A C14A H14A 119.9 . . ?
C15A C14A C13A 120.2(4) . . ?
C15A C14A H14A 119.9 . . ?
C14A C15A H15A 120.2 . . ?
C14A C15A C16A 119.5(3) . . ?
C16A C15A H15A 120.2 . . ?
C15A C16A H16A 119.5 . . ?
C17A C16A C15A 120.9(4) . . ?
C17A C16A H16A 119.5 . . ?
C16A C17A C18A 119.1(4) . . ?
C16A C17A C19A 122.1(3) . . ?
C18A C17A C19A 118.7(3) . . ?
C13A C18A C17A 121.0(3) . . ?
C13A C18A H18A 119.5 . . ?
C17A C18A H18A 119.5 . . ?
C17A C19A H19C 108.7 . . ?
C17A C19A H19D 108.7 . . ?
C17A C19A C20A 114.3(3) . . ?
H19C C19A H19D 107.6 . . ?
C20A C19A H19C 108.7 . . ?
C20A C19A H19D 108.7 . . ?
C21A C20A C19A 108.4(3) . . ?
C22A C20A C19A 111.1(3) . . ?
C22A C20A C21A 110.2(3) . . ?
C23A C20A C19A 108.2(3) . . ?
C23A C20A C21A 108.8(3) . . ?
C23A C20A C22A 110.2(3) . . ?
C20A C21A H21D 109.5 . . ?
C20A C21A H21E 109.5 . . ?
C20A C21A H21F 109.5 . . ?
H21D C21A H21E 109.5 . . ?
H21D C21A H21F 109.5 . . ?
H21E C21A H21F 109.5 . . ?
C20A C22A H22D 109.5 . . ?
C20A C22A H22E 109.5 . . ?
C20A C22A H22F 109.5 . . ?
H22D C22A H22E 109.5 . . ?
H22D C22A H22F 109.5 . . ?
H22E C22A H22F 109.5 . . ?
O3A C23A O4A 125.2(3) . . ?
O3A C23A C20A 118.6(3) . . ?
O4A C23A C20A 116.2(3) . . ?
O1B Rh1B Rh1B 86.59(6) . 2_656 ?
O1B Rh1B O4B 88.31(9) . 2_656 ?
O1B Rh1B N1B 94.5(2) . . ?
O1B Rh1B N1B' 87.7(3) . . ?
O2B Rh1B Rh1B 89.17(6) 2_656 2_656 ?
O2B Rh1B O1B 175.73(8) 2_656 . ?
O2B Rh1B O4B 91.90(9) 2_656 2_656 ?
O2B Rh1B N1B 89.7(2) 2_656 . ?
O2B Rh1B N1B' 96.6(3) 2_656 . ?
O3B Rh1B Rh1B 88.82(6) . 2_656 ?
O3B Rh1B O1B 90.78(9) . . ?
O3B Rh1B O2B 88.69(9) . 2_656 ?
O3B Rh1B O4B 175.77(8) . 2_656 ?
O3B Rh1B N1B 89.2(2) . . ?
O3B Rh1B N1B' 94.8(3) . . ?
O4B Rh1B Rh1B 87.00(6) 2_656 2_656 ?
O4B Rh1B N1B 95.0(2) 2_656 . ?
O4B Rh1B N1B' 89.3(3) 2_656 . ?
N1B Rh1B Rh1B 177.7(2) . 2_656 ?
C8B O1B Rh1B 120.7(2) . . ?
C8B O2B Rh1B 118.2(2) . 2_656 ?
C23B O3B Rh1B 119.03(19) . . ?
C23B O4B Rh1B 119.6(2) . 2_656 ?
N2B N1B Rh1B 115.6(6) . . ?
N2B N1B C1B 119.6(7) . . ?
C1B N1B Rh1B 124.8(5) . . ?
N3B N2B N1B 173.0(9) . . ?
C1B N1B' Rh1B 146.8(8) . . ?
N1B' C1B C2B 113.4(7) . . ?
N1B' C1B C6B 127.6(6) . . ?
C2B C1B N1B 126.6(6) . . ?
C2B C1B C6B 119.1(4) . . ?
C6B C1B N1B 114.3(5) . . ?
C1B C2B H2B 119.8 . . ?
C3B C2B C1B 120.5(5) . . ?
C3B C2B H2B 119.8 . . ?
C2B C3B H3B 120.0 . . ?
C2B C3B C4B 120.1(4) . . ?
C4B C3B H3B 120.0 . . ?
C3B C4B C7_1 119.1(4) . . ?
C3B C4B C7_2 119.1(4) . . ?
C5B C4B C3B 120.4(4) . . ?
C5B C4B C7_1 120.5(4) . . ?
C5B C4B C7_2 120.5(4) . . ?
C4B C5B H5B 119.9 . . ?
C6B C5B C4B 120.1(4) . . ?
C6B C5B H5B 119.9 . . ?
C1B C6B H6B 120.1 . . ?
C5B C6B C1B 119.8(4) . . ?
C5B C6B H6B 120.1 . . ?
O1B C8B C9B 117.8(3) . . ?
O2B C8B O1B 125.3(3) . . ?
O2B C8B C9B 116.8(3) . . ?
C8B C9B C11B 108.1(3) . . ?
C8B C9B C12B 108.2(3) . . ?
C10B C9B C8B 110.4(3) . . ?
C10B C9B C11B 110.6(4) . . ?
C10B C9B C12B 110.9(3) . . ?
C11B C9B C12B 108.6(3) . . ?
C9B C10B H10A 109.5 . . ?
C9B C10B H10B 109.5 . . ?
C9B C10B H10C 109.5 . . ?
H10A C10B H10B 109.5 . . ?
H10A C10B H10C 109.5 . . ?
H10B C10B H10C 109.5 . . ?
C9B C11B H11A 109.5 . . ?
C9B C11B H11B 109.5 . . ?
C9B C11B H11C 109.5 . . ?
H11A C11B H11B 109.5 . . ?
H11A C11B H11C 109.5 . . ?
H11B C11B H11C 109.5 . . ?
C9B C12B H12A 108.8 . . ?
C9B C12B H12B 108.8 . . ?
H12A C12B H12B 107.6 . . ?
C13B C12B C9B 114.0(3) . . ?
C13B C12B H12A 108.8 . . ?
C13B C12B H12B 108.8 . . ?
C14B C13B C12B 122.0(3) . . ?
C18B C13B C12B 119.1(3) . . ?
C18B C13B C14B 118.8(3) . . ?
C13B C14B H14B 119.6 . . ?
C13B C14B C15B 120.8(4) . . ?
C15B C14B H14B 119.6 . . ?
C14B C15B H15B 120.2 . . ?
C16B C15B C14B 119.5(3) . . ?
C16B C15B H15B 120.2 . . ?
C15B C16B H16B 119.7 . . ?
C15B C16B C17B 120.7(3) . . ?
C17B C16B H16B 119.7 . . ?
C16B C17B C19B 122.1(3) . . ?
C18B C17B C16B 118.5(3) . . ?
C18B C17B C19B 119.4(3) . . ?
C13B C18B C17B 121.7(3) . . ?
C13B C18B H18B 119.1 . . ?
C17B C18B H18B 119.1 . . ?
C17B C19B H19A 108.7 . . ?
C17B C19B H19B 108.7 . . ?
C17B C19B C20B 114.2(3) . . ?
H19A C19B H19B 107.6 . . ?
C20B C19B H19A 108.7 . . ?
C20B C19B H19B 108.7 . . ?
C21B C20B C19B 108.6(3) . . ?
C22B C20B C19B 111.1(3) . . ?
C22B C20B C21B 110.1(3) . . ?
C23B C20B C19B 108.9(3) . . ?
C23B C20B C21B 107.6(3) . . ?
C23B C20B C22B 110.4(3) . . ?
C20B C21B H21A 109.5 . . ?
C20B C21B H21B 109.5 . . ?
C20B C21B H21C 109.5 . . ?
H21A C21B H21B 109.5 . . ?
H21A C21B H21C 109.5 . . ?
H21B C21B H21C 109.5 . . ?
C20B C22B H22A 109.5 . . ?
C20B C22B H22B 109.5 . . ?
C20B C22B H22C 109.5 . . ?
H22A C22B H22B 109.5 . . ?
H22A C22B H22C 109.5 . . ?
H22B C22B H22C 109.5 . . ?
O3B C23B O4B 125.5(3) . . ?
O3B C23B C20B 117.6(3) . . ?
O4B C23B C20B 116.9(3) . . ?
F1_1 C7_1 C4B 111.8(7) . . ?
F1_1 C7_1 F3_1 93.6(7) . . ?
F2_1 C7_1 C4B 120.4(6) . . ?
F2_1 C7_1 F1_1 110.6(10) . . ?
F2_1 C7_1 F3_1 104.6(8) . . ?
F3_1 C7_1 C4B 112.5(5) . . ?
F1_2 C7_2 C4B 109.4(5) . . ?
F1_2 C7_2 F2_2 101.8(7) . . ?
F2_2 C7_2 C4B 107.9(6) . . ?
F3_2 C7_2 C4B 115.7(7) . . ?
F3_2 C7_2 F1_2 116.5(9) . . ?
F3_2 C7_2 F2_2 104.1(9) . . ?

loop_
_geom_bond_atom_site_label_1
_geom_bond_atom_site_label_2
_geom_bond_distance
_geom_bond_site_symmetry_2
_geom_bond_publ_flag
Rh1A Rh1A 2.4039(4) 2_665 ?
Rh1A O1A 2.026(2) . ?
Rh1A O2A 2.049(2) 2_665 ?
Rh1A O3A 2.044(2) . ?
Rh1A O4A 2.030(2) 2_665 ?
Rh1A N1A 2.165(7) . ?
Rh1A N1A' 2.085(8) . ?
F1A C7A 1.315(6) . ?
F2A C7A 1.334(5) . ?
F3A C7A 1.348(6) . ?
O1A C8A 1.268(4) . ?
O2A C8A 1.276(4) . ?
O3A C23A 1.265(4) . ?
O4A C23A 1.273(4) . ?
N1A N2A 1.298(11) . ?
N1A C1A 1.430(8) . ?
N2A N3A 1.250(10) . ?
N1A' C1A 1.2801(10) . ?
C1A C2A 1.401(7) . ?
C1A C6A 1.419(6) . ?
C2A H2A 0.9500 . ?
C2A C3A 1.391(5) . ?
C3A H3A 1.1030 . ?
C3A C4A 1.398(6) . ?
C4A C5A 1.385(6) . ?
C4A C7A 1.496(5) . ?
C5A H5A 1.1030 . ?
C5A C6A 1.379(5) . ?
C6A H6A 0.9500 . ?
C8A C9A 1.527(5) . ?
C9A C10A 1.526(4) . ?
C9A C11A 1.544(4) . ?
C9A C12A 1.553(5) . ?
C10A H10D 1.0970 . ?
C10A H10E 1.0970 . ?
C10A H10F 1.0970 . ?
C11A H11D 1.0970 . ?
C11A H11E 1.0970 . ?
C11A H11F 1.0970 . ?
C12A H12C 1.1110 . ?
C12A H12D 1.1110 . ?
C12A C13A 1.519(5) . ?
C13A C14A 1.397(5) . ?
C13A C18A 1.389(5) . ?
C14A H14A 1.1030 . ?
C14A C15A 1.395(5) . ?
C15A H15A 1.1030 . ?
C15A C16A 1.395(6) . ?
C16A H16A 1.1030 . ?
C16A C17A 1.380(5) . ?
C17A C18A 1.398(5) . ?
C17A C19A 1.523(5) . ?
C18A H18A 1.1030 . ?
C19A H19C 1.1110 . ?
C19A H19D 1.1110 . ?
C19A C20A 1.558(5) . ?
C20A C21A 1.536(5) . ?
C20A C22A 1.529(5) . ?
C20A C23A 1.525(4) . ?
C21A H21D 1.0970 . ?
C21A H21E 1.0970 . ?
C21A H21F 1.0970 . ?
C22A H22D 1.0970 . ?
C22A H22E 1.0970 . ?
C22A H22F 1.0970 . ?
Rh1B Rh1B 2.4021(4) 2_656 ?
Rh1B O1B 2.042(2) . ?
Rh1B O2B 2.037(2) 2_656 ?
Rh1B O3B 2.027(2) . ?
Rh1B O4B 2.050(2) 2_656 ?
Rh1B N1B 2.208(8) . ?
Rh1B N1B' 2.098(11) . ?
O1B C8B 1.268(4) . ?
O2B C8B 1.266(4) . ?
O3B C23B 1.261(4) . ?
O4B C23B 1.273(4) . ?
N1B N2B 1.235(10) . ?
N1B C1B 1.440(9) . ?
N2B N3B 1.217(11) . ?
N1B' C1B 1.288(11) . ?
C1B C2B 1.396(7) . ?
C1B C6B 1.425(7) . ?
C2B H2B 1.1030 . ?
C2B C3B 1.376(6) . ?
C3B H3B 1.1030 . ?
C3B C4B 1.393(7) . ?
C4B C5B 1.391(7) . ?
C4B C7_1 1.492(7) . ?
C4B C7_2 1.492(7) . ?
C5B H5B 1.1030 . ?
C5B C6B 1.375(6) . ?
C6B H6B 1.1030 . ?
C8B C9B 1.526(5) . ?
C9B C10B 1.526(5) . ?
C9B C11B 1.541(5) . ?
C9B C12B 1.554(5) . ?
C10B H10A 1.0970 . ?
C10B H10B 1.0970 . ?
C10B H10C 1.0970 . ?
C11B H11A 1.0970 . ?
C11B H11B 1.0970 . ?
C11B H11C 1.0970 . ?
C12B H12A 1.1110 . ?
C12B H12B 1.1110 . ?
C12B C13B 1.522(5) . ?
C13B C14B 1.389(5) . ?
C13B C18B 1.386(5) . ?
C14B H14B 1.1030 . ?
C14B C15B 1.393(5) . ?
C15B H15B 1.1030 . ?
C15B C16B 1.390(5) . ?
C16B H16B 1.1030 . ?
C16B C17B 1.396(4) . ?
C17B C18B 1.394(5) . ?
C17B C19B 1.513(5) . ?
C18B H18B 1.1030 . ?
C19B H19A 1.1110 . ?
C19B H19B 1.1110 . ?
C19B C20B 1.556(5) . ?
C20B C21B 1.537(5) . ?
C20B C22B 1.531(4) . ?
C20B C23B 1.528(4) . ?
C21B H21A 1.0970 . ?
C21B H21B 1.0970 . ?
C21B H21C 1.0970 . ?
C22B H22A 1.0970 . ?
C22B H22B 1.0970 . ?
C22B H22C 1.0970 . ?
N1N N2N 1.181(10) . ?
N3N N4N 1.115(10) . ?
F1_1 C7_1 1.321(10) . ?
F2_1 C7_1 1.265(9) . ?
F3_1 C7_1 1.434(9) . ?
F1_2 C7_2 1.294(8) . ?
F2_2 C7_2 1.392(9) . ?
F3_2 C7_2 1.237(10) . ?

loop_
_geom_torsion_atom_site_label_1
_geom_torsion_atom_site_label_2
_geom_torsion_atom_site_label_3
_geom_torsion_atom_site_label_4
_geom_torsion
_geom_torsion_site_symmetry_1
_geom_torsion_site_symmetry_2
_geom_torsion_site_symmetry_3
_geom_torsion_site_symmetry_4
_geom_torsion_publ_flag
Rh1A O1A C8A O2A -2.7(4) . . . . ?
Rh1A O1A C8A C9A 176.9(2) . . . . ?
Rh1A O2A C8A O1A 2.2(4) 2_665 . . . ?
Rh1A O2A C8A C9A -177.4(2) 2_665 . . . ?
Rh1A O3A C23A O4A 2.5(5) . . . . ?
Rh1A O3A C23A C20A -177.8(2) . . . . ?
Rh1A O4A C23A O3A -1.8(5) 2_665 . . . ?
Rh1A O4A C23A C20A 178.4(2) 2_665 . . . ?
Rh1A N1A N2A N3A 38(5) . . . . ?
Rh1A N1A C1A C2A 2.2(10) . . . . ?
Rh1A N1A C1A C6A -179.5(5) . . . . ?
Rh1A N1A' C1A C2A -6(2) . . . . ?
Rh1A N1A' C1A C6A 175.7(13) . . . . ?
O1A C8A C9A C10A -4.7(4) . . . . ?
O1A C8A C9A C11A -124.9(3) . . . . ?
O1A C8A C9A C12A 117.5(3) . . . . ?
O2A C8A C9A C10A 175.0(3) . . . . ?
O2A C8A C9A C11A 54.8(4) . . . . ?
O2A C8A C9A C12A -62.9(3) . . . . ?
N1A C1A C2A C3A 176.8(6) . . . . ?
N1A C1A C6A C5A -177.1(6) . . . . ?
N2A N1A C1A C2A 178.9(7) . . . . ?
N2A N1A C1A C6A -2.8(11) . . . . ?
N1A' C1A C2A C3A -179.7(8) . . . . ?
N1A' C1A C6A C5A 179.4(9) . . . . ?
C1A N1A N2A N3A -139(4) . . . . ?
C1A C2A C3A C4A 0.7(6) . . . . ?
C2A C1A C6A C5A 1.3(6) . . . . ?
C2A C3A C4A C5A 0.0(6) . . . . ?
C2A C3A C4A C7A 178.5(4) . . . . ?
C3A C4A C5A C6A -0.1(6) . . . . ?
C3A C4A C7A F1A 24.7(6) . . . . ?
C3A C4A C7A F2A -95.9(5) . . . . ?
C3A C4A C7A F3A 146.6(4) . . . . ?
C4A C5A C6A C1A -0.5(6) . . . . ?
C5A C4A C7A F1A -156.7(4) . . . . ?
C5A C4A C7A F2A 82.6(5) . . . . ?
C5A C4A C7A F3A -34.9(6) . . . . ?
C6A C1A C2A C3A -1.4(6) . . . . ?
C7A C4A C5A C6A -178.6(4) . . . . ?
C8A C9A C12A C13A -51.1(4) . . . . ?
C9A C12A C13A C14A -91.7(4) . . . . ?
C9A C12A C13A C18A 89.0(4) . . . . ?
C10A C9A C12A C13A 70.7(4) . . . . ?
C11A C9A C12A C13A -168.1(3) . . . . ?
C12A C13A C14A C15A 179.3(3) . . . . ?
C12A C13A C18A C17A -178.9(3) . . . . ?
C13A C14A C15A C16A -0.6(6) . . . . ?
C14A C13A C18A C17A 1.7(5) . . . . ?
C14A C15A C16A C17A 2.2(6) . . . . ?
C15A C16A C17A C18A -1.7(6) . . . . ?
C15A C16A C17A C19A -179.2(3) . . . . ?
C16A C17A C18A C13A -0.2(5) . . . . ?
C16A C17A C19A C20A 87.3(4) . . . . ?
C17A C19A C20A C21A 171.9(3) . . . . ?
C17A C19A C20A C22A -66.9(4) . . . . ?
C17A C19A C20A C23A 54.1(4) . . . . ?
C18A C13A C14A C15A -1.3(5) . . . . ?
C18A C17A C19A C20A -90.2(4) . . . . ?
C19A C17A C18A C13A 177.3(3) . . . . ?
C19A C20A C23A O3A -116.7(3) . . . . ?
C19A C20A C23A O4A 63.0(4) . . . . ?
C21A C20A C23A O3A 125.8(3) . . . . ?
C21A C20A C23A O4A -54.5(4) . . . . ?
C22A C20A C23A O3A 4.9(5) . . . . ?
C22A C20A C23A O4A -175.4(3) . . . . ?
Rh1B O1B C8B O2B -2.1(4) . . . . ?
Rh1B O1B C8B C9B 178.3(2) . . . . ?
Rh1B O2B C8B O1B 1.6(4) 2_656 . . . ?
Rh1B O2B C8B C9B -178.9(2) 2_656 . . . ?
Rh1B O3B C23B O4B 3.0(4) . . . . ?
Rh1B O3B C23B C20B -176.7(2) . . . . ?
Rh1B O4B C23B O3B -2.2(4) 2_656 . . . ?
Rh1B O4B C23B C20B 177.5(2) 2_656 . . . ?
Rh1B N1B C1B C2B -0.8(9) . . . . ?
Rh1B N1B C1B C6B -179.8(4) . . . . ?
Rh1B N1B' C1B C2B -1.3(17) . . . . ?
Rh1B N1B' C1B C6B 179.9(10) . . . . ?
O1B C8B C9B C10B -3.7(4) . . . . ?
O1B C8B C9B C11B -124.8(4) . . . . ?
O1B C8B C9B C12B 117.9(3) . . . . ?
O2B C8B C9B C10B 176.7(3) . . . . ?
O2B C8B C9B C11B 55.7(4) . . . . ?
O2B C8B C9B C12B -61.7(4) . . . . ?
N1B C1B C2B C3B -179.9(5) . . . . ?
N1B C1B C6B C5B 179.4(5) . . . . ?
N2B N1B C1B C2B 177.7(7) . . . . ?
N2B N1B C1B C6B -1.3(10) . . . . ?
N1B' C1B C2B C3B -179.9(7) . . . . ?
N1B' C1B C6B C5B 179.2(7) . . . . ?
C1B C2B C3B C4B 0.7(7) . . . . ?
C2B C1B C6B C5B 0.4(6) . . . . ?
C2B C3B C4B C5B 0.3(7) . . . . ?
C2B C3B C4B C7_1 179.8(4) . . . . ?
C2B C3B C4B C7_2 179.8(4) . . . . ?
C3B C4B C5B C6B -0.9(7) . . . . ?
C3B C4B C7_1 F1_1 -76.3(9) . . . . ?
C3B C4B C7_1 F2_1 151.4(11) . . . . ?
C3B C4B C7_1 F3_1 27.4(8) . . . . ?
C3B C4B C7_2 F1_2 90.2(8) . . . . ?
C3B C4B C7_2 F2_2 -159.9(7) . . . . ?
C3B C4B C7_2 F3_2 -43.8(11) . . . . ?
C4B C5B C6B C1B 0.5(6) . . . . ?
C5B C4B C7_1 F1_1 103.2(8) . . . . ?
C5B C4B C7_1 F2_1 -29.1(13) . . . . ?
C5B C4B C7_1 F3_1 -153.0(7) . . . . ?
C5B C4B C7_2 F1_2 -90.3(8) . . . . ?
C5B C4B C7_2 F2_2 19.6(8) . . . . ?
C5B C4B C7_2 F3_2 135.7(10) . . . . ?
C6B C1B C2B C3B -1.0(6) . . . . ?
C8B C9B C12B C13B -54.9(4) . . . . ?
C9B C12B C13B C14B -87.9(4) . . . . ?
C9B C12B C13B C18B 90.0(4) . . . . ?
C10B C9B C12B C13B 66.4(4) . . . . ?
C11B C9B C12B C13B -171.9(3) . . . . ?
C12B C13B C14B C15B 179.3(3) . . . . ?
C12B C13B C18B C17B -178.8(3) . . . . ?
C13B C14B C15B C16B -0.8(6) . . . . ?
C14B C13B C18B C17B -0.8(5) . . . . ?
C14B C15B C16B C17B -0.5(5) . . . . ?
C15B C16B C17B C18B 1.1(5) . . . . ?
C15B C16B C17B C19B -177.6(3) . . . . ?
C16B C17B C18B C13B -0.4(5) . . . . ?
C16B C17B C19B C20B 90.8(4) . . . . ?
C17B C19B C20B C21B 169.3(3) . . . . ?
C17B C19B C20B C22B -69.4(4) . . . . ?
C17B C19B C20B C23B 52.3(4) . . . . ?
C18B C13B C14B C15B 1.4(5) . . . . ?
C18B C17B C19B C20B -87.9(4) . . . . ?
C19B C17B C18B C13B 178.2(3) . . . . ?
C19B C20B C23B O3B -118.4(3) . . . . ?
C19B C20B C23B O4B 61.9(4) . . . . ?
C21B C20B C23B O3B 124.0(3) . . . . ?
C21B C20B C23B O4B -55.7(4) . . . . ?
C22B C20B C23B O3B 3.8(4) . . . . ?
C22B C20B C23B O4B -175.9(3) . . . . ?
C7_1 C4B C5B C6B 179.6(4) . . . . ?
C7_2 C4B C5B C6B 179.6(4) . . . . ?

loop_
_smtbx_masks_void_nr
_smtbx_masks_void_average_x
_smtbx_masks_void_average_y
_smtbx_masks_void_average_z
_smtbx_masks_void_volume
_smtbx_masks_void_count_electrons
_smtbx_masks_void_content
1 -0.274 0.189 0.241 102.3 38.8 '1 CH3Cl2'
2 0.274 -0.189 0.759 102.3 39.9 '1 CH3Cl2'
